data_7064156
loop_
_publ_author_name
'Bardonov, Daniil'
'Nasyrova, Darina'
'Metlin, Mikhail T.'
'Minyaev, Mikhail E.'
'Taydakov, Ilya V.'
'Roitershtein, Dmitrii M.'

_publ_section_title
;
 Synthesis, Structural and Photophysical Studies of Mono-and Dinuclear
 Alkali Metal 2,6-dibenzhydryl-4-methylphenolates
;
_journal_name_full 'New Journal of Chemistry'
_journal_paper_doi 10.1039/D5NJ03734D
_journal_year 2026
_chemical_formula_moiety 'C76 H64 Li2 N2 O2, C5 H5 N'
_chemical_formula_sum 'C81 H69 Li2 N3 O2'
_chemical_formula_weight 1130.27
_space_group_crystal_system triclinic
_space_group_IT_number 2
_space_group_name_Hall '-P 1'
_space_group_name_H-M_alt 'P -1'
_atom_sites_solution_hydrogens geom
_atom_sites_solution_primary dual
_atom_sites_solution_secondary difmap
_audit_creation_date 2025-12-03
_audit_creation_method
;
Olex2 1.5-ac7-016
(compiled 2025.05.29 svn.r8cd99b3d for Rigaku Oxford Diffraction, GUI svn.r7254)
;
_audit_update_record
;
2025-12-03 deposited with the CCDC.	2025-12-08 downloaded from the CCDC.
;
_cell_angle_alpha 86.0210(19)
_cell_angle_beta 83.123(2)
_cell_angle_gamma 83.042(2)
_cell_formula_units_Z 1
_cell_length_a 11.1331(3)
_cell_length_b 11.7087(2)
_cell_length_c 11.9357(3)
_cell_measurement_reflns_used 17754
_cell_measurement_temperature 100.00(10)
_cell_measurement_theta_max 79.4860
_cell_measurement_theta_min 3.8000
_cell_volume 1530.92(6)
_computing_cell_refinement 'CrysAlisPro 1.171.42.102a (Rigaku OD, 2023)'
_computing_data_collection 'CrysAlisPro 1.171.42.102a (Rigaku OD, 2023)'
_computing_data_reduction 'CrysAlisPro 1.171.42.102a (Rigaku OD, 2023)'
_computing_molecular_graphics 'Olex2 1.5-ac7-016 (Dolomanov et al., 2009)'
_computing_publication_material 'Olex2 1.5-ac7-016 (Dolomanov et al., 2009)'
_computing_structure_refinement 'SHELXL-2018/3  (Sheldrick, 2015)'
_computing_structure_solution 'SHELXT-2014/5  (Sheldrick, 2015)'
_diffrn_ambient_environment N~2~
_diffrn_ambient_temperature 100.00(10)
_diffrn_detector 'Hybrid Pixel Array Detector'
_diffrn_detector_area_resol_mean 10.0000
_diffrn_detector_type HyPix
_diffrn_measured_fraction_theta_full 0.998
_diffrn_measured_fraction_theta_max 0.978
_diffrn_measurement_details
;
List of Runs (angles in degrees, time in seconds):

  # Type    Start    End  Width  t~exp~   \w     \q     \k     \f   Frames
#--------------------------------------------------------------------------
  1  \w   -120.00 -29.80   0.55    0.40    --  -48.15 -71.00  -9.00  164
  2  \w    -23.00  66.10   0.55    0.40    --   48.15 -71.00  -9.00  162
  3  \w     29.00 119.20   0.55    0.40    --   48.15  71.00 120.00  164
  4  \w    -89.00 -18.60   0.55    4.00    --  -90.00  71.00 120.00  128
  5  \w   -161.00 -71.90   0.55    4.00    --  -90.00 -71.00  -9.00  162
  6  \w     92.00 177.25   0.55    4.00    --  111.50  71.00 120.00  155
  7  \w     40.00  87.85   0.55    4.00    --  111.50 -71.00  -9.00   87
  8  \w    -27.00  24.70   0.55    0.40    --  -48.15  19.00  60.00   94
  9  \w    -67.00  23.20   0.55    0.40    --  -48.15  71.00 120.00  164
 10  \w     38.00 119.40   0.55    0.40    --   48.15  38.00  90.00  148
 11  \w    -24.00  41.45   0.55    0.40    --   48.15 -38.00 -90.00  119
 12  \w     34.00  91.75   0.55    0.40    --   48.15-125.00-150.00  105
 13  \w    -71.00 -19.30   0.55    4.00    --  -90.00  61.00 -60.00   94
 14  \w     48.00 129.40   0.55    4.00    --  111.50-150.00 154.23  148
 15  \w    110.00 136.40   0.55    4.00    --  111.50  30.00-180.00   48
 16  \w    104.00 177.15   0.55    4.00    --  111.50  45.00-150.00  133
 17  \w     41.00  67.40   0.55    4.00    --  111.50 -95.00 -30.00   48
 18  \w    101.00 149.40   0.55    4.00    --  111.50  45.00  60.00   88
 19  \w    101.00 152.15   0.55    4.00    --  111.50  15.00 150.00   93
 20  \w     61.00  87.40   0.55    4.00    --  111.50-126.00  71.21   48
 21  \w     56.00  82.40   0.55    4.00    --  111.50-125.00 -30.00   48
 22  \w     85.00 109.75   0.55    4.00    --  111.50-125.00 -90.00   45
 23  \w     66.00  92.40   0.55    4.00    --  111.50 -77.00-120.00   48
 24  \w     41.00  87.20   0.55    4.00    --  111.50 -95.00  90.00   84
 25  \w     44.00 105.05   0.55    4.00    --  111.50-103.00  32.11  111
 26  \w     43.00  69.40   0.55    4.00    --  111.50 -61.00 -90.00   48
 27  \w     41.00  70.70   0.55    4.00    --  111.50 -85.00 -24.35   54
 28  \w     99.00 123.75   0.55    4.00    --  111.50 -85.00 -24.35   45
 29  \w    127.00 153.95   0.55    4.00    --  111.50  45.00  30.00   49
 30  \w     40.00  69.70   0.55    4.00    --  111.50 -61.00  90.00   54
 31  \w     73.00  99.95   0.55    4.00    --  111.50-125.00 -60.00   49
 32  \w     91.00 150.95   0.55    4.00    --  111.50  77.00-150.00  109
 33  \w     40.00 102.70   0.55    4.00    --  111.50 -77.00-180.00  114
 34  \w     40.00  66.40   0.55    4.00    --  111.50 -95.00 -60.00   48
 35  \w     79.00 103.75   0.55    4.00    --  111.50 -95.00 -60.00   45
 36  \w     72.00  98.40   0.55    4.00    --  111.50-100.00 140.04   48
 37  \w     62.00  88.40   0.55    4.00    --  111.50 -77.00  60.00   48
 38  \w     45.00  69.75   0.55    4.00    --  111.50-125.00 -90.00   45
 39  \w     40.00 102.70   0.55    4.00    --  111.50 -77.00 -60.00  114
 40  \w     56.00  82.40   0.55    4.00    --  111.50-104.00 113.63   48
 41  \w     40.00  69.70   0.55    4.00    --  111.50 -61.00-120.00   54
 42  \w     96.00 166.40   0.55    4.00    --  111.50  67.00-115.62  128
 43  \w     65.00 104.05   0.55    4.00    --  111.50-125.00-120.00   71
 44  \w    111.00 176.45   0.55    4.00    --  111.50 125.00-180.00  119
 45  \w     90.00 178.00   0.55    4.00    --  111.50  77.00 -30.00  160
 46  \w    103.00 146.45   0.55    4.00    --  111.50  15.00 -60.00   79
 47  \w    149.00 177.05   0.55    4.00    --  111.50  15.00 -60.00   51
 48  \w     41.00  67.40   0.55    4.00    --  111.50 -83.00 -71.96   48
 49  \w     76.00 102.40   0.55    4.00    --  111.50 -83.00 -71.96   48
 50  \w     43.00  69.40   0.55    4.00    --  111.50 -61.00 120.00   48
 51  \w    100.00 158.30   0.55    4.00    --  111.50  61.00   0.00  106
 52  \w     52.00  76.75   0.55    4.00    --  111.50-146.00-114.78   45
 53  \w     93.00 125.45   0.55    4.00    --  111.50-146.00-114.78   59
 54  \w     44.00  76.45   0.55    4.00    --  111.50 -95.00 150.00   59
 55  \w     43.00  93.05   0.55    4.00    --  111.50-125.00-150.00   91
 56  \w     41.00  70.15   0.55    4.00    --  111.50 -85.00  47.57   53
 57  \w     84.00 110.40   0.55    4.00    --  111.50 -85.00  47.57   48
 58  \w     79.00 105.40   0.55    4.00    --  111.50-109.00 -13.22   48
 59  \w    111.00 146.20   0.55    4.00    --  111.50-173.00  14.55   64
 60  \w     73.00 107.10   0.55    4.00    --  111.50-113.00 150.55   62
 61  \w    122.00 156.10   0.55    4.00    --  111.50   0.00 -60.00   62
 62  \w     79.00 105.40   0.55    4.00    --  111.50-125.00 150.00   48
 63  \w    129.00 155.95   0.55    4.00    --  111.50  45.00 -60.00   49
 64  \w     58.00  89.35   0.55    4.00    --  111.50-140.00  79.82   57
 65  \w     94.00 121.50   0.55    4.00    --  111.50-140.00  79.82   50
 66  \w     96.00 122.40   0.55    4.00    --  111.50 -86.00-166.01   48
 67  \w     68.00  94.40   0.55    4.00    --  111.50 -77.00 -30.00   48
 68  \w     40.00  64.75   0.55    4.00    --  111.50 -61.00-150.00   45
 69  \w     58.00  90.45   0.55    4.00    --  111.50   0.00 -60.00   59
 70  \w    103.00 157.45   0.55    4.00    --  111.50  15.00   0.00   99
 71  \w     50.00  76.40   0.55    4.00    --  111.50-125.00 120.00   48
 72  \w    147.00 173.40   0.55    4.00    --  111.50  45.00  90.00   48
 73  \w    138.00 172.10   0.55    4.00    --  111.50 122.00-130.62   62
 74  \w    110.00 136.95   0.55    4.00    --  111.50  61.00 150.00   49
 75  \w    115.00 160.10   0.55    4.00    --  111.50 125.00-150.00   82
 76  \w     70.00 105.20   0.55    4.00    --  111.50-109.00 175.22   64
;
_diffrn_measurement_device 'four-circle diffractometer'
_diffrn_measurement_device_type 'XtaLAB Synergy, Dualflex, HyPix'
_diffrn_measurement_method '\w scans'
_diffrn_orient_matrix_type 'CrysAlisPro convention (1999,Acta A55,543-557)'
_diffrn_orient_matrix_UB_11 -0.0028974000
_diffrn_orient_matrix_UB_12 0.1215899000
_diffrn_orient_matrix_UB_13 -0.0586124000
_diffrn_orient_matrix_UB_21 -0.0806763000
_diffrn_orient_matrix_UB_22 -0.0350982000
_diffrn_orient_matrix_UB_23 -0.0851065000
_diffrn_orient_matrix_UB_31 -0.1147385000
_diffrn_orient_matrix_UB_32 0.0401021000
_diffrn_orient_matrix_UB_33 0.0792200000
_diffrn_radiation_monochromator mirror
_diffrn_radiation_probe x-ray
_diffrn_radiation_type 'Cu K\a'
_diffrn_radiation_wavelength 1.54184
_diffrn_reflns_av_R_equivalents 0.0737
_diffrn_reflns_av_unetI/netI 0.0532
_diffrn_reflns_Laue_measured_fraction_full 0.998
_diffrn_reflns_Laue_measured_fraction_max 0.978
_diffrn_reflns_limit_h_max 13
_diffrn_reflns_limit_h_min -14
_diffrn_reflns_limit_k_max 14
_diffrn_reflns_limit_k_min -14
_diffrn_reflns_limit_l_max 15
_diffrn_reflns_limit_l_min -15
_diffrn_reflns_number 30287
_diffrn_reflns_point_group_measured_fraction_full 0.998
_diffrn_reflns_point_group_measured_fraction_max 0.978
_diffrn_reflns_theta_full 67.684
_diffrn_reflns_theta_max 79.905
_diffrn_reflns_theta_min 3.736
_diffrn_source 'micro-focus sealed X-ray tube'
_diffrn_source_type 'PhotonJet (Cu) X-ray Source'
_exptl_absorpt_coefficient_mu 0.553
_exptl_absorpt_correction_T_max 1.00000
_exptl_absorpt_correction_T_min 1.00000
_exptl_absorpt_correction_type sphere
_exptl_absorpt_process_details
;
CrysAlisPro 1.171.42.102a (Rigaku Oxford Diffraction, 2023)
Spherical absorption correction
using equivalent radius and absorption coefficient.
Empirical absorption correction using spherical harmonics,
implemented in SCALE3 ABSPACK scaling algorithm.
;
_exptl_crystal_colour 'pale yellow'
_exptl_crystal_density_diffrn 1.226
_exptl_crystal_density_method 'not measured'
_exptl_crystal_description block
_exptl_crystal_F_000 598
_exptl_crystal_size_max 0.179
_exptl_crystal_size_mid 0.131
_exptl_crystal_size_min 0.118
_exptl_crystal_size_rad 0.400
_refine_diff_density_max 0.392
_refine_diff_density_min -0.357
_refine_diff_density_rms 0.077
_refine_ls_extinction_method none
_refine_ls_goodness_of_fit_ref 1.087
_refine_ls_hydrogen_treatment constr
_refine_ls_matrix_type full
_refine_ls_number_parameters 407
_refine_ls_number_reflns 6521
_refine_ls_number_restraints 3
_refine_ls_restrained_S_all 1.087
_refine_ls_R_factor_all 0.0680
_refine_ls_R_factor_gt 0.0643
_refine_ls_shift/su_max 0.000
_refine_ls_shift/su_mean 0.000
_refine_ls_structure_factor_coef Fsqd
_refine_ls_weighting_details 'w=1/[\s^2^(Fo^2^)+(0.1299P)^2^+0.2216P] where P=(Fo^2^+2Fc^2^)/3'
_refine_ls_weighting_scheme calc
_refine_ls_wR_factor_gt 0.1814
_refine_ls_wR_factor_ref 0.1858
_reflns_Friedel_coverage 0.000
_reflns_number_gt 5839
_reflns_number_total 6521
_reflns_threshold_expression 'I > 2\s(I)'
_cod_data_source_file d5nj03734d2.cif
_cod_data_source_block LiOAr_Py
_cod_database_code 7064156
_shelx_shelxl_version_number 2018/3
_chemical_oxdiff_formula C20H20O4LiN2
_chemical_oxdiff_usercomment LiOArpy
_shelx_space_group_comment
;
The symmetry employed for this shelxl refinement is uniquely defined
by the following loop, which should always be used as a source of
symmetry information in preference to the above space-group names.
They are only intended as comments.
;
_shelx_estimated_absorpt_t_max 0.938
_shelx_estimated_absorpt_t_min 0.908
_olex2_refinement_description
;
1. Fixed Uiso
 At 1.2 times of:
  All C(H) groups
 At 1.5 times of:
  All C(H,H,H) groups
2. Restrained distances
 N2-C39 \\sim N2-C43
 with sigma of 0.02
 C39-C40 \\sim C42-C43
 with sigma of 0.02
 C40-C41 \\sim C41-C42
 with sigma of 0.02
3. Uiso/Uaniso restraints and constraints
Uanis(N2) = Uanis(C41)
Uanis(C39) = Uanis(C42)
Uanis(C40) = Uanis(C43)
4. Others
 Fixed Sof: N2(0.5) C39(0.5) H39(0.5) C40(0.5) H40(0.5) C41(0.5) H41(0.5)
 C42(0.5) H42(0.5) C43(0.5) H43(0.5)
5.a Ternary CH refined with riding coordinates:
 C7(H7), C21(H21)
5.b Aromatic/amide H refined with riding coordinates:
 C3(H3), C5(H5), C9(H9), C10(H10), C11(H11), C12(H12), C13(H13), C15(H15),
 C16(H16), C17(H17), C18(H18), C19(H19), C23(H23), C24(H24), C25(H25), C26(H26),
  C27(H27), C29(H29), C30(H30), C31(H31), C32(H32), C33(H33), C34(H34),
 C35(H35), C36(H36), C37(H37), C38(H38), C39(H39), C40(H40), C41(H41), C42(H42),
  C43(H43)
5.c Idealised Me refined as rotating group:
 C20(H20A,H20B,H20C)
;
_olex2_submission_special_instructions 'No special instructions were received'
_oxdiff_exptl_absorpt_empirical_details
;
Empirical correction (ABSPACK) includes:
- Absorption correction using spherical harmonics
- Frame scaling
;
_oxdiff_exptl_absorpt_empirical_full_max 2.811
_oxdiff_exptl_absorpt_empirical_full_min 0.442

loop_
_space_group_symop_operation_xyz
'x, y, z'
'-x, -y, -z'

loop_
_atom_site_label
_atom_site_type_symbol
_atom_site_fract_x
_atom_site_fract_y
_atom_site_fract_z
_atom_site_U_iso_or_equiv
_atom_site_adp_type
_atom_site_occupancy
_atom_site_site_symmetry_order
_atom_site_calc_flag
_atom_site_refinement_flags_posn
_atom_site_refinement_flags_adp
_atom_site_refinement_flags_occupancy
_atom_site_disorder_assembly
_atom_site_disorder_group
O1 O 0.53872(8) 0.43666(7) 0.40382(8) 0.0233(2) Uani 1 1 d . . . . .
N1 N 0.37811(11) 0.70682(10) 0.35703(11) 0.0292(3) Uani 1 1 d . . . . .
C1 C 0.54159(12) 0.34953(10) 0.33797(11) 0.0209(3) Uani 1 1 d . . . . .
C2 C 0.63896(12) 0.32573(10) 0.25205(11) 0.0216(3) Uani 1 1 d . . . . .
C3 C 0.64054(12) 0.23283(10) 0.18454(11) 0.0221(3) Uani 1 1 d . . . . .
H3 H 0.706467 0.218145 0.127177 0.027 Uiso 1 1 calc R U . . .
C4 C 0.54805(12) 0.16084(10) 0.19884(12) 0.0229(3) Uani 1 1 d . . . . .
C5 C 0.45209(12) 0.18479(11) 0.28306(12) 0.0230(3) Uani 1 1 d . . . . .
H5 H 0.388043 0.137018 0.293649 0.028 Uiso 1 1 calc R U . . .
C6 C 0.44720(12) 0.27674(10) 0.35229(11) 0.0217(3) Uani 1 1 d . . . . .
C7 C 0.73848(12) 0.40575(10) 0.23735(11) 0.0218(3) Uani 1 1 d . . . . .
H7 H 0.748364 0.426621 0.315297 0.026 Uiso 1 1 calc R U . . .
C8 C 0.70022(12) 0.51916(11) 0.17337(12) 0.0250(3) Uani 1 1 d . . . . .
C9 C 0.72198(13) 0.62289(12) 0.21332(14) 0.0297(3) Uani 1 1 d . . . . .
H9 H 0.760055 0.622198 0.280502 0.036 Uiso 1 1 calc R U . . .
C10 C 0.68861(15) 0.72796(12) 0.15600(16) 0.0372(4) Uani 1 1 d . . . . .
H10 H 0.703300 0.798093 0.184616 0.045 Uiso 1 1 calc R U . . .
C11 C 0.63427(14) 0.72969(13) 0.05773(16) 0.0395(4) Uani 1 1 d . . . . .
H11 H 0.611407 0.801093 0.018795 0.047 Uiso 1 1 calc R U . . .
C12 C 0.61295(14) 0.62709(14) 0.01567(15) 0.0354(4) Uani 1 1 d . . . . .
H12 H 0.576518 0.628157 -0.052475 0.042 Uiso 1 1 calc R U . . .
C13 C 0.64531(13) 0.52244(12) 0.07399(13) 0.0297(3) Uani 1 1 d . . . . .
H13 H 0.629694 0.452540 0.045555 0.036 Uiso 1 1 calc R U . . .
C14 C 0.86229(12) 0.34692(11) 0.19056(12) 0.0240(3) Uani 1 1 d . . . . .
C15 C 0.92084(13) 0.37466(12) 0.08437(13) 0.0293(3) Uani 1 1 d . . . . .
H15 H 0.882999 0.432929 0.036555 0.035 Uiso 1 1 calc R U . . .
C16 C 1.03474(15) 0.31767(14) 0.04733(15) 0.0362(4) Uani 1 1 d . . . . .
H16 H 1.074008 0.337845 -0.025212 0.043 Uiso 1 1 calc R U . . .
C17 C 1.09078(14) 0.23207(13) 0.11552(15) 0.0346(4) Uani 1 1 d . . . . .
H17 H 1.167987 0.193028 0.089903 0.041 Uiso 1 1 calc R U . . .
C18 C 1.03337(13) 0.20384(12) 0.22135(14) 0.0315(3) Uani 1 1 d . . . . .
H18 H 1.071099 0.144870 0.268516 0.038 Uiso 1 1 calc R U . . .
C19 C 0.92095(13) 0.26128(12) 0.25884(13) 0.0276(3) Uani 1 1 d . . . . .
H19 H 0.883168 0.242060 0.332243 0.033 Uiso 1 1 calc R U . . .
C20 C 0.55417(13) 0.05718(12) 0.12829(13) 0.0280(3) Uani 1 1 d . . . . .
H20A H 0.473125 0.050562 0.106863 0.042 Uiso 1 1 calc R U . . .
H20B H 0.582119 -0.012677 0.172363 0.042 Uiso 1 1 calc R U . . .
H20C H 0.611216 0.066594 0.060001 0.042 Uiso 1 1 calc R U . . .
C21 C 0.34022(12) 0.30884(10) 0.44017(11) 0.0222(3) Uani 1 1 d . . . . .
H21 H 0.375524 0.339471 0.503631 0.027 Uiso 1 1 calc R U . . .
C22 C 0.25416(12) 0.40866(11) 0.39482(12) 0.0241(3) Uani 1 1 d . . . . .
C23 C 0.19750(13) 0.49187(12) 0.46743(14) 0.0293(3) Uani 1 1 d . . . . .
H23 H 0.214811 0.487081 0.543758 0.035 Uiso 1 1 calc R U . . .
C24 C 0.11582(14) 0.58210(13) 0.43011(16) 0.0353(4) Uani 1 1 d . . . . .
H24 H 0.078426 0.638483 0.480721 0.042 Uiso 1 1 calc R U . . .
C25 C 0.08913(14) 0.58964(14) 0.31954(16) 0.0382(4) Uani 1 1 d . . . . .
H25 H 0.033566 0.651120 0.293754 0.046 Uiso 1 1 calc R U . . .
C26 C 0.14411(16) 0.50679(15) 0.24657(16) 0.0398(4) Uani 1 1 d . . . . .
H26 H 0.125220 0.510774 0.170759 0.048 Uiso 1 1 calc R U . . .
C27 C 0.22723(14) 0.41740(13) 0.28410(14) 0.0325(3) Uani 1 1 d . . . . .
H27 H 0.265729 0.361932 0.232995 0.039 Uiso 1 1 calc R U . . .
C28 C 0.27365(12) 0.20776(11) 0.49235(11) 0.0237(3) Uani 1 1 d . . . . .
C29 C 0.14973(13) 0.20457(12) 0.48786(13) 0.0286(3) Uani 1 1 d . . . . .
H29 H 0.105590 0.263391 0.445346 0.034 Uiso 1 1 calc R U . . .
C30 C 0.08954(14) 0.11622(13) 0.54492(15) 0.0335(3) Uani 1 1 d . . . . .
H30 H 0.004744 0.115676 0.541841 0.040 Uiso 1 1 calc R U . . .
C31 C 0.15308(16) 0.02940(13) 0.60597(14) 0.0352(4) Uani 1 1 d . . . . .
H31 H 0.111889 -0.030404 0.645418 0.042 Uiso 1 1 calc R U . . .
C32 C 0.27730(15) 0.02980(12) 0.60951(13) 0.0332(3) Uani 1 1 d . . . . .
H32 H 0.321546 -0.030428 0.650288 0.040 Uiso 1 1 calc R U . . .
C33 C 0.33687(13) 0.11890(12) 0.55303(13) 0.0289(3) Uani 1 1 d . . . . .
H33 H 0.421755 0.119015 0.555959 0.035 Uiso 1 1 calc R U . . .
C34 C 0.33112(14) 0.80544(13) 0.40479(14) 0.0327(3) Uani 1 1 d . . . . .
H34 H 0.332055 0.809809 0.483861 0.039 Uiso 1 1 calc R U . . .
C35 C 0.28135(15) 0.90110(13) 0.34396(15) 0.0350(3) Uani 1 1 d . . . . .
H35 H 0.248757 0.969417 0.380544 0.042 Uiso 1 1 calc R U . . .
C36 C 0.28023(16) 0.89490(14) 0.22971(15) 0.0377(4) Uani 1 1 d . . . . .
H36 H 0.247063 0.959125 0.185668 0.045 Uiso 1 1 calc R U . . .
C37 C 0.32834(18) 0.79324(15) 0.17937(15) 0.0424(4) Uani 1 1 d . . . . .
H37 H 0.327870 0.786444 0.100572 0.051 Uiso 1 1 calc R U . . .
C38 C 0.37682(15) 0.70232(13) 0.24620(14) 0.0349(3) Uani 1 1 d . . . . .
H38 H 0.410827 0.633388 0.211366 0.042 Uiso 1 1 calc R U . . .
Li1 Li 0.4291(2) 0.5620(2) 0.4457(2) 0.0286(5) Uani 1 1 d . . . . .
N2 N 0.115(2) 0.929(2) -0.0004(14) 0.0467(18) Uani 0.5 1 d D . P A -1
C39 C 0.1078(15) 0.999(3) -0.087(2) 0.0430(19) Uani 0.5 1 d D . P A -1
H39 H 0.175250 0.997581 -0.144258 0.052 Uiso 0.5 1 calc R U P A -1
C40 C 0.0064(9) 1.0765(12) -0.1018(11) 0.0412(15) Uani 0.5 1 d D . P A -1
H40 H 0.006640 1.128867 -0.166267 0.049 Uiso 0.5 1 calc R U P A -1
C41 C -0.099(3) 1.078(3) -0.0206(17) 0.0467(18) Uani 0.5 1 d D . P A -1
H41 H -0.172444 1.126495 -0.030206 0.056 Uiso 0.5 1 calc R U P A -1
C42 C -0.0839(15) 1.003(2) 0.075(2) 0.0430(19) Uani 0.5 1 d D . P A -1
H42 H -0.147820 1.000424 0.135239 0.052 Uiso 0.5 1 calc R U P A -1
C43 C 0.0244(9) 0.9318(12) 0.0812(11) 0.0412(15) Uani 0.5 1 d D . P A -1
H43 H 0.033686 0.883227 0.147510 0.049 Uiso 0.5 1 calc R U P A -1

loop_
_atom_site_aniso_label
_atom_site_aniso_U_11
_atom_site_aniso_U_22
_atom_site_aniso_U_33
_atom_site_aniso_U_23
_atom_site_aniso_U_13
_atom_site_aniso_U_12
O1 0.0223(5) 0.0170(4) 0.0284(5) -0.0036(3) 0.0035(4) 0.0013(3)
N1 0.0235(6) 0.0231(6) 0.0381(7) 0.0024(5) 0.0017(5) 0.0017(4)
C1 0.0206(6) 0.0147(5) 0.0253(6) 0.0002(4) -0.0001(5) 0.0034(4)
C2 0.0204(6) 0.0164(5) 0.0260(6) 0.0018(5) 0.0003(5) 0.0016(4)
C3 0.0201(6) 0.0177(6) 0.0255(6) 0.0000(5) 0.0022(5) 0.0043(4)
C4 0.0237(6) 0.0157(5) 0.0276(6) -0.0003(5) -0.0021(5) 0.0028(4)
C5 0.0210(6) 0.0174(6) 0.0291(7) 0.0006(5) -0.0007(5) 0.0007(4)
C6 0.0193(6) 0.0173(5) 0.0260(6) 0.0020(5) 0.0012(5) 0.0027(4)
C7 0.0218(6) 0.0158(5) 0.0258(6) -0.0007(4) 0.0028(5) -0.0002(5)
C8 0.0201(6) 0.0196(6) 0.0314(7) 0.0013(5) 0.0075(5) 0.0019(5)
C9 0.0285(7) 0.0187(6) 0.0384(8) -0.0005(5) 0.0060(6) 0.0011(5)
C10 0.0341(8) 0.0195(6) 0.0522(10) 0.0024(6) 0.0110(7) 0.0021(5)
C11 0.0277(7) 0.0261(7) 0.0562(10) 0.0150(7) 0.0097(7) 0.0073(6)
C12 0.0238(7) 0.0368(8) 0.0408(8) 0.0125(6) 0.0018(6) 0.0024(6)
C13 0.0254(7) 0.0275(7) 0.0332(7) 0.0030(5) 0.0024(6) 0.0005(5)
C14 0.0212(6) 0.0185(6) 0.0308(7) -0.0015(5) 0.0016(5) -0.0007(5)
C15 0.0274(7) 0.0234(6) 0.0330(7) 0.0026(5) 0.0047(6) 0.0025(5)
C16 0.0310(8) 0.0304(7) 0.0416(9) 0.0012(6) 0.0121(6) 0.0016(6)
C17 0.0226(7) 0.0273(7) 0.0494(9) -0.0017(6) 0.0077(6) 0.0030(5)
C18 0.0254(7) 0.0225(6) 0.0444(9) 0.0012(6) -0.0019(6) 0.0028(5)
C19 0.0253(7) 0.0224(6) 0.0327(7) 0.0021(5) 0.0015(6) -0.0004(5)
C20 0.0281(7) 0.0217(6) 0.0329(7) -0.0056(5) 0.0007(6) 0.0000(5)
C21 0.0195(6) 0.0178(6) 0.0271(6) 0.0003(5) 0.0018(5) 0.0015(4)
C22 0.0178(6) 0.0190(6) 0.0328(7) 0.0025(5) 0.0034(5) 0.0000(4)
C23 0.0244(7) 0.0242(6) 0.0374(8) -0.0035(5) 0.0014(6) 0.0015(5)
C24 0.0262(7) 0.0219(6) 0.0546(10) -0.0038(6) 0.0023(7) 0.0048(5)
C25 0.0250(7) 0.0279(7) 0.0577(10) 0.0090(7) -0.0034(7) 0.0055(5)
C26 0.0359(8) 0.0397(8) 0.0399(9) 0.0075(7) -0.0053(7) 0.0066(7)
C27 0.0305(7) 0.0296(7) 0.0330(8) 0.0014(6) 0.0021(6) 0.0065(6)
C28 0.0228(6) 0.0195(6) 0.0259(6) -0.0005(5) 0.0052(5) 0.0005(5)
C29 0.0233(7) 0.0215(6) 0.0380(8) 0.0025(5) 0.0028(6) 0.0006(5)
C30 0.0258(7) 0.0277(7) 0.0443(9) 0.0002(6) 0.0073(6) -0.0046(5)
C31 0.0407(9) 0.0257(7) 0.0364(8) 0.0032(6) 0.0081(7) -0.0080(6)
C32 0.0417(8) 0.0237(7) 0.0323(7) 0.0065(5) -0.0037(6) -0.0010(6)
C33 0.0277(7) 0.0257(7) 0.0319(7) 0.0031(5) -0.0023(6) -0.0007(5)
C34 0.0330(8) 0.0238(7) 0.0392(8) 0.0001(6) -0.0023(6) 0.0018(5)
C35 0.0336(8) 0.0235(7) 0.0449(9) 0.0000(6) 0.0001(7) 0.0025(6)
C36 0.0364(8) 0.0269(7) 0.0464(9) 0.0093(6) -0.0033(7) 0.0022(6)
C37 0.0540(10) 0.0367(8) 0.0324(8) 0.0041(6) 0.0016(7) 0.0016(7)
C38 0.0366(8) 0.0271(7) 0.0364(8) 0.0005(6) 0.0064(6) 0.0033(6)
Li1 0.0322(12) 0.0198(10) 0.0318(12) -0.0027(9) -0.0027(10) 0.0052(9)
N2 0.063(5) 0.043(3) 0.032(5) -0.001(4) -0.008(4) 0.003(3)
C39 0.042(5) 0.0480(12) 0.038(5) -0.005(2) -0.002(4) -0.005(4)
C40 0.047(5) 0.038(2) 0.038(4) 0.006(2) -0.004(3) -0.010(3)
C41 0.063(5) 0.043(3) 0.032(5) -0.001(4) -0.008(4) 0.003(3)
C42 0.042(5) 0.0480(12) 0.038(5) -0.005(2) -0.002(4) -0.005(4)
C43 0.047(5) 0.038(2) 0.038(4) 0.006(2) -0.004(3) -0.010(3)

loop_
_atom_type_symbol
_atom_type_description
_atom_type_scat_dispersion_real
_atom_type_scat_dispersion_imag
_atom_type_scat_source
C C 0.0181 0.0091 'International Tables Vol C Tables 4.2.6.8 and 6.1.1.4'
H H 0.0000 0.0000 'International Tables Vol C Tables 4.2.6.8 and 6.1.1.4'
Li Li 0.0008 0.0003 'International Tables Vol C Tables 4.2.6.8 and 6.1.1.4'
N N 0.0311 0.0180 'International Tables Vol C Tables 4.2.6.8 and 6.1.1.4'
O O 0.0492 0.0322 'International Tables Vol C Tables 4.2.6.8 and 6.1.1.4'

loop_
_geom_angle_atom_site_label_1
_geom_angle_atom_site_label_2
_geom_angle_atom_site_label_3
_geom_angle
_geom_angle_site_symmetry_1
_geom_angle_site_symmetry_3
_geom_angle_publ_flag
C1 O1 Li1 136.32(12) . . ?
C1 O1 Li1 130.56(10) . 2_666 ?
Li1 O1 Li1 81.89(12) . 2_666 ?
C34 N1 Li1 123.36(13) . . ?
C38 N1 C34 117.77(13) . . ?
C38 N1 Li1 118.37(12) . . ?
O1 C1 C2 121.19(12) . . ?
O1 C1 C6 120.76(12) . . ?
C2 C1 C6 118.05(12) . . ?
C1 C2 C7 117.14(11) . . ?
C3 C2 C1 120.12(12) . . ?
C3 C2 C7 122.74(12) . . ?
C2 C3 H3 119.0 . . ?
C2 C3 C4 121.90(12) . . ?
C4 C3 H3 119.0 . . ?
C3 C4 C20 121.15(12) . . ?
C5 C4 C3 117.85(12) . . ?
C5 C4 C20 120.96(12) . . ?
C4 C5 H5 119.0 . . ?
C4 C5 C6 121.99(12) . . ?
C6 C5 H5 119.0 . . ?
C1 C6 C21 116.80(11) . . ?
C5 C6 C1 120.09(12) . . ?
C5 C6 C21 123.01(12) . . ?
C2 C7 H7 105.7 . . ?
C2 C7 C8 112.21(11) . . ?
C2 C7 C14 113.15(10) . . ?
C8 C7 H7 105.7 . . ?
C14 C7 H7 105.7 . . ?
C14 C7 C8 113.57(11) . . ?
C9 C8 C7 119.76(13) . . ?
C9 C8 C13 118.40(13) . . ?
C13 C8 C7 121.83(12) . . ?
C8 C9 H9 119.5 . . ?
C8 C9 C10 120.96(15) . . ?
C10 C9 H9 119.5 . . ?
C9 C10 H10 120.1 . . ?
C11 C10 C9 119.90(15) . . ?
C11 C10 H10 120.1 . . ?
C10 C11 H11 120.0 . . ?
C10 C11 C12 120.09(13) . . ?
C12 C11 H11 120.0 . . ?
C11 C12 H12 120.1 . . ?
C11 C12 C13 119.73(16) . . ?
C13 C12 H12 120.1 . . ?
C8 C13 C12 120.91(15) . . ?
C8 C13 H13 119.5 . . ?
C12 C13 H13 119.5 . . ?
C15 C14 C7 123.74(12) . . ?
C15 C14 C19 118.12(13) . . ?
C19 C14 C7 118.14(12) . . ?
C14 C15 H15 119.7 . . ?
C14 C15 C16 120.63(14) . . ?
C16 C15 H15 119.7 . . ?
C15 C16 H16 119.8 . . ?
C17 C16 C15 120.46(15) . . ?
C17 C16 H16 119.8 . . ?
C16 C17 H17 120.3 . . ?
C16 C17 C18 119.39(14) . . ?
C18 C17 H17 120.3 . . ?
C17 C18 H18 119.9 . . ?
C17 C18 C19 120.24(14) . . ?
C19 C18 H18 119.9 . . ?
C14 C19 H19 119.4 . . ?
C18 C19 C14 121.15(14) . . ?
C18 C19 H19 119.4 . . ?
C4 C20 H20A 109.5 . . ?
C4 C20 H20B 109.5 . . ?
C4 C20 H20C 109.5 . . ?
H20A C20 H20B 109.5 . . ?
H20A C20 H20C 109.5 . . ?
H20B C20 H20C 109.5 . . ?
C6 C21 H21 105.8 . . ?
C6 C21 C22 110.87(10) . . ?
C6 C21 C28 114.86(10) . . ?
C22 C21 H21 105.8 . . ?
C28 C21 H21 105.8 . . ?
C28 C21 C22 112.79(11) . . ?
C23 C22 C21 119.45(13) . . ?
C27 C22 C21 122.17(12) . . ?
C27 C22 C23 118.34(13) . . ?
C22 C23 H23 119.4 . . ?
C22 C23 C24 121.12(15) . . ?
C22 C23 Li1 82.70(10) . . ?
C24 C23 H23 119.4 . . ?
C24 C23 Li1 109.27(11) . . ?
Li1 C23 H23 78.1 . . ?
C23 C24 H24 120.0 . . ?
C25 C24 C23 120.04(15) . . ?
C25 C24 H24 120.0 . . ?
C24 C25 H25 120.3 . . ?
C24 C25 C26 119.44(14) . . ?
C26 C25 H25 120.3 . . ?
C25 C26 H26 119.9 . . ?
C25 C26 C27 120.23(16) . . ?
C27 C26 H26 119.9 . . ?
C22 C27 C26 120.81(15) . . ?
C22 C27 H27 119.6 . . ?
C26 C27 H27 119.6 . . ?
C29 C28 C21 122.36(12) . . ?
C29 C28 C33 118.39(12) . . ?
C33 C28 C21 119.12(12) . . ?
C28 C29 H29 119.6 . . ?
C28 C29 C30 120.88(13) . . ?
C30 C29 H29 119.6 . . ?
C29 C30 H30 119.9 . . ?
C31 C30 C29 120.10(14) . . ?
C31 C30 H30 119.9 . . ?
C30 C31 H31 120.1 . . ?
C30 C31 C32 119.84(13) . . ?
C32 C31 H31 120.1 . . ?
C31 C32 H32 120.1 . . ?
C31 C32 C33 119.81(14) . . ?
C33 C32 H32 120.1 . . ?
C28 C33 C32 120.94(14) . . ?
C28 C33 H33 119.5 . . ?
C32 C33 H33 119.5 . . ?
N1 C34 H34 118.5 . . ?
N1 C34 C35 123.00(15) . . ?
C35 C34 H34 118.5 . . ?
C34 C35 H35 120.7 . . ?
C36 C35 C34 118.52(14) . . ?
C36 C35 H35 120.7 . . ?
C35 C36 H36 120.5 . . ?
C35 C36 C37 119.01(15) . . ?
C37 C36 H36 120.5 . . ?
C36 C37 H37 120.7 . . ?
C38 C37 C36 118.67(16) . . ?
C38 C37 H37 120.7 . . ?
N1 C38 C37 123.03(14) . . ?
N1 C38 H38 118.5 . . ?
C37 C38 H38 118.5 . . ?
O1 Li1 O1 98.11(12) . 2_666 ?
O1 Li1 N1 130.03(15) . . ?
O1 Li1 N1 121.66(13) 2_666 . ?
O1 Li1 C23 102.85(11) 2_666 . ?
O1 Li1 C23 107.47(11) . . ?
O1 Li1 Li1 49.52(9) . 2_666 ?
O1 Li1 Li1 48.59(9) 2_666 2_666 ?
N1 Li1 C23 92.85(10) . . ?
N1 Li1 Li1 152.94(19) . 2_666 ?
Li1 Li1 C23 113.47(15) 2_666 . ?
C39 N2 C43 120(2) . . ?
N2 C39 H39 118.5 . . ?
N2 C39 C40 122.9(16) . . ?
C40 C39 H39 118.5 . . ?
C39 C40 H40 119.8 . . ?
C39 C40 C41 120.4(16) . . ?
C41 C40 H40 119.8 . . ?
C40 C41 H41 123.0 . . ?
C42 C41 C40 114(2) . . ?
C42 C41 H41 123.0 . . ?
C41 C42 H42 120.1 . . ?
C43 C42 C41 119.8(17) . . ?
C43 C42 H42 120.1 . . ?
N2 C43 C42 123.0(16) . . ?
N2 C43 H43 118.5 . . ?
C42 C43 H43 118.5 . . ?

loop_
_geom_bond_atom_site_label_1
_geom_bond_atom_site_label_2
_geom_bond_distance
_geom_bond_site_symmetry_2
_geom_bond_publ_flag
O1 C1 1.3255(16) . ?
O1 Li1 1.848(3) . ?
O1 Li1 1.874(3) 2_666 ?
N1 C34 1.344(2) . ?
N1 C38 1.329(2) . ?
N1 Li1 1.995(3) . ?
C1 C2 1.4158(18) . ?
C1 C6 1.4190(18) . ?
C2 C3 1.3952(18) . ?
C2 C7 1.5226(17) . ?
C3 H3 0.9500 . ?
C3 C4 1.3958(18) . ?
C4 C5 1.3927(19) . ?
C4 C20 1.5149(18) . ?
C5 H5 0.9500 . ?
C5 C6 1.3941(18) . ?
C6 C21 1.5189(17) . ?
C7 H7 1.0000 . ?
C7 C8 1.5257(17) . ?
C7 C14 1.5249(18) . ?
C8 C9 1.393(2) . ?
C8 C13 1.394(2) . ?
C9 H9 0.9500 . ?
C9 C10 1.397(2) . ?
C10 H10 0.9500 . ?
C10 C11 1.381(3) . ?
C11 H11 0.9500 . ?
C11 C12 1.390(3) . ?
C12 H12 0.9500 . ?
C12 C13 1.397(2) . ?
C13 H13 0.9500 . ?
C14 C15 1.390(2) . ?
C14 C19 1.3970(19) . ?
C15 H15 0.9500 . ?
C15 C16 1.397(2) . ?
C16 H16 0.9500 . ?
C16 C17 1.383(2) . ?
C17 H17 0.9500 . ?
C17 C18 1.383(2) . ?
C18 H18 0.9500 . ?
C18 C19 1.387(2) . ?
C19 H19 0.9500 . ?
C20 H20A 0.9800 . ?
C20 H20B 0.9800 . ?
C20 H20C 0.9800 . ?
C21 H21 1.0000 . ?
C21 C22 1.5304(17) . ?
C21 C28 1.5289(17) . ?
C22 C23 1.391(2) . ?
C22 C27 1.384(2) . ?
C23 H23 0.9500 . ?
C23 C24 1.393(2) . ?
C23 Li1 2.777(3) . ?
C24 H24 0.9500 . ?
C24 C25 1.382(3) . ?
C25 H25 0.9500 . ?
C25 C26 1.386(3) . ?
C26 H26 0.9500 . ?
C26 C27 1.397(2) . ?
C27 H27 0.9500 . ?
C28 C29 1.392(2) . ?
C28 C33 1.3938(19) . ?
C29 H29 0.9500 . ?
C29 C30 1.394(2) . ?
C30 H30 0.9500 . ?
C30 C31 1.382(2) . ?
C31 H31 0.9500 . ?
C31 C32 1.389(2) . ?
C32 H32 0.9500 . ?
C32 C33 1.395(2) . ?
C33 H33 0.9500 . ?
C34 H34 0.9500 . ?
C34 C35 1.386(2) . ?
C35 H35 0.9500 . ?
C35 C36 1.372(3) . ?
C36 H36 0.9500 . ?
C36 C37 1.390(2) . ?
C37 H37 0.9500 . ?
C37 C38 1.381(2) . ?
C38 H38 0.9500 . ?
Li1 Li1 2.439(5) 2_666 ?
N2 C39 1.284(19) . ?
N2 C43 1.314(15) . ?
C39 H39 0.9500 . ?
C39 C40 1.380(10) . ?
C40 H40 0.9500 . ?
C40 C41 1.43(2) . ?
C41 H41 0.9500 . ?
C41 C42 1.41(2) . ?
C42 H42 0.9500 . ?
C42 C43 1.385(10) . ?
C43 H43 0.9500 . ?

loop_
_geom_torsion_atom_site_label_1
_geom_torsion_atom_site_label_2
_geom_torsion_atom_site_label_3
_geom_torsion_atom_site_label_4
_geom_torsion
_geom_torsion_site_symmetry_1
_geom_torsion_site_symmetry_2
_geom_torsion_site_symmetry_3
_geom_torsion_site_symmetry_4
_geom_torsion_publ_flag
O1 C1 C2 C3 179.37(11) . . . . ?
O1 C1 C2 C7 -1.13(18) . . . . ?
O1 C1 C6 C5 -179.39(11) . . . . ?
O1 C1 C6 C21 4.15(18) . . . . ?
N1 C34 C35 C36 -0.1(2) . . . . ?
C1 O1 Li1 O1 143.31(14) . . . 2_666 ?
C1 O1 Li1 N1 -72.4(2) . . . . ?
C1 O1 Li1 C23 37.0(2) . . . . ?
C1 O1 Li1 Li1 143.31(14) . . . 2_666 ?
C1 C2 C3 C4 -0.12(19) . . . . ?
C1 C2 C7 C8 -78.37(15) . . . . ?
C1 C2 C7 C14 151.51(12) . . . . ?
C1 C6 C21 C22 77.68(14) . . . . ?
C1 C6 C21 C28 -153.00(12) . . . . ?
C2 C1 C6 C5 0.14(19) . . . . ?
C2 C1 C6 C21 -176.32(11) . . . . ?
C2 C3 C4 C5 0.41(19) . . . . ?
C2 C3 C4 C20 -177.19(12) . . . . ?
C2 C7 C8 C9 134.26(13) . . . . ?
C2 C7 C8 C13 -46.82(17) . . . . ?
C2 C7 C14 C15 113.13(15) . . . . ?
C2 C7 C14 C19 -67.70(16) . . . . ?
C3 C2 C7 C8 101.12(14) . . . . ?
C3 C2 C7 C14 -29.00(18) . . . . ?
C3 C4 C5 C6 -0.44(19) . . . . ?
C4 C5 C6 C1 0.2(2) . . . . ?
C4 C5 C6 C21 176.40(12) . . . . ?
C5 C6 C21 C22 -98.66(14) . . . . ?
C5 C6 C21 C28 30.65(18) . . . . ?
C6 C1 C2 C3 -0.16(18) . . . . ?
C6 C1 C2 C7 179.33(11) . . . . ?
C6 C21 C22 C23 -143.25(13) . . . . ?
C6 C21 C22 C27 38.90(17) . . . . ?
C6 C21 C28 C29 -122.47(14) . . . . ?
C6 C21 C28 C33 61.82(17) . . . . ?
C7 C2 C3 C4 -179.59(12) . . . . ?
C7 C8 C9 C10 179.58(13) . . . . ?
C7 C8 C13 C12 -178.86(12) . . . . ?
C7 C14 C15 C16 179.53(14) . . . . ?
C7 C14 C19 C18 179.62(13) . . . . ?
C8 C7 C14 C15 -16.30(19) . . . . ?
C8 C7 C14 C19 162.87(12) . . . . ?
C8 C9 C10 C11 -0.6(2) . . . . ?
C9 C8 C13 C12 0.1(2) . . . . ?
C9 C10 C11 C12 -0.1(2) . . . . ?
C10 C11 C12 C13 0.8(2) . . . . ?
C11 C12 C13 C8 -0.8(2) . . . . ?
C13 C8 C9 C10 0.6(2) . . . . ?
C14 C7 C8 C9 -95.84(15) . . . . ?
C14 C7 C8 C13 83.08(16) . . . . ?
C14 C15 C16 C17 0.4(3) . . . . ?
C15 C14 C19 C18 -1.2(2) . . . . ?
C15 C16 C17 C18 -0.5(3) . . . . ?
C16 C17 C18 C19 -0.3(2) . . . . ?
C17 C18 C19 C14 1.2(2) . . . . ?
C19 C14 C15 C16 0.4(2) . . . . ?
C20 C4 C5 C6 177.17(12) . . . . ?
C21 C22 C23 C24 -178.07(13) . . . . ?
C21 C22 C23 Li1 73.79(12) . . . . ?
C21 C22 C27 C26 177.12(14) . . . . ?
C21 C28 C29 C30 -174.19(13) . . . . ?
C21 C28 C33 C32 174.85(13) . . . . ?
C22 C21 C28 C29 5.90(19) . . . . ?
C22 C21 C28 C33 -169.81(12) . . . . ?
C22 C23 C24 C25 0.5(2) . . . . ?
C23 C22 C27 C26 -0.7(2) . . . . ?
C23 C24 C25 C26 0.1(2) . . . . ?
C24 C25 C26 C27 -1.0(3) . . . . ?
C25 C26 C27 C22 1.3(3) . . . . ?
C27 C22 C23 C24 -0.1(2) . . . . ?
C27 C22 C23 Li1 -108.28(13) . . . . ?
C28 C21 C22 C23 86.33(15) . . . . ?
C28 C21 C22 C27 -91.52(15) . . . . ?
C28 C29 C30 C31 -0.8(2) . . . . ?
C29 C28 C33 C32 -1.0(2) . . . . ?
C29 C30 C31 C32 -0.6(2) . . . . ?
C30 C31 C32 C33 1.1(2) . . . . ?
C31 C32 C33 C28 -0.3(2) . . . . ?
C33 C28 C29 C30 1.6(2) . . . . ?
C34 N1 C38 C37 -0.9(2) . . . . ?
C34 C35 C36 C37 0.3(2) . . . . ?
C35 C36 C37 C38 -0.7(3) . . . . ?
C36 C37 C38 N1 1.0(3) . . . . ?
C38 N1 C34 C35 0.4(2) . . . . ?
Li1 O1 C1 C2 127.02(16) . . . . ?
Li1 O1 C1 C2 -104.12(16) 2_666 . . . ?
Li1 O1 C1 C6 75.40(18) 2_666 . . . ?
Li1 O1 C1 C6 -53.5(2) . . . . ?
Li1 O1 Li1 O1 0.001(0) 2_666 . . 2_666 ?
Li1 O1 Li1 N1 144.3(2) 2_666 . . . ?
Li1 O1 Li1 C23 -106.28(14) 2_666 . . . ?
Li1 N1 C34 C35 -171.34(15) . . . . ?
Li1 N1 C38 C37 171.32(16) . . . . ?
Li1 C23 C24 C25 93.56(16) . . . . ?
N2 C39 C40 C41 -2(4) . . . . ?
C39 N2 C43 C42 5(3) . . . . ?
C39 C40 C41 C42 5(3) . . . . ?
C40 C41 C42 C43 -3(4) . . . . ?
C41 C42 C43 N2 -2(4) . . . . ?
C43 N2 C39 C40 -2(5) . . . . ?
